data_7709563
loop_
_publ_author_name
'Yu, Shilin'
'Ward, Jas S.'

_publ_section_title
;
 Ligand Exchange Among Iodine(I) Complexes
;
_journal_name_full 'Dalton Transactions'
_journal_paper_doi 10.1039/D1DT04309A
_journal_year 2022
_chemical_formula_moiety 'C10 H15 I N5, F6 P'
_chemical_formula_sum 'C10 H15 F6 I N5 P'
_chemical_formula_weight 477.14
_space_group_crystal_system orthorhombic
_space_group_IT_number 29
_space_group_name_Hall 'P 2c -2ac'
_space_group_name_H-M_alt 'P c a 21'
_atom_sites_solution_hydrogens geom
_atom_sites_solution_primary dual
_audit_creation_date 2021-03-28
_audit_creation_method
;
Olex2 1.2
(compiled 2018.05.29 svn.r3508 for OlexSys, GUI svn.r5506)
;
_audit_update_record
;
2021-12-08 deposited with the CCDC.	2022-02-16 downloaded from the CCDC.
;
_cell_angle_alpha 90
_cell_angle_beta 90
_cell_angle_gamma 90
_cell_formula_units_Z 8
_cell_length_a 10.7960(3)
_cell_length_b 20.9622(5)
_cell_length_c 14.3983(3)
_cell_measurement_reflns_used 5945
_cell_measurement_temperature 120.01(10)
_cell_measurement_theta_max 74.7910
_cell_measurement_theta_min 4.1890
_cell_volume 3258.45(14)
_computing_cell_refinement 'CrysAlisPro 1.171.40.84a (Rigaku OD, 2020)'
_computing_data_collection 'CrysAlisPro 1.171.40.84a (Rigaku OD, 2020)'
_computing_data_reduction 'CrysAlisPro 1.171.40.84a (Rigaku OD, 2020)'
_computing_molecular_graphics 'Olex2 (Dolomanov et al., 2009)'
_computing_publication_material 'Olex2 (Dolomanov et al., 2009)'
_computing_structure_refinement 'ShelXL (Sheldrick, 2015)'
_computing_structure_solution 'ShelXT (Sheldrick, 2015)'
_diffrn_ambient_environment N~2~
_diffrn_ambient_temperature 120.01(10)
_diffrn_detector 'CCD plate'
_diffrn_detector_area_resol_mean 5.1977
_diffrn_detector_type Atlas
_diffrn_measured_fraction_theta_full 0.999
_diffrn_measured_fraction_theta_max 0.996
_diffrn_measurement_details
;
List of Runs (angles in degrees, time in seconds):

  # Type    Start    End  Width  t~exp~   \w     \q     \k     \f   Frames
#--------------------------------------------------------------------------
  1  \w    -68.00  -8.00   1.00    1.00    --  -41.65 125.00   0.00   60
  2  \w   -119.00  -6.00   1.00    1.00    --  -41.65 -19.00 -90.00  113
  3  \w     60.00  95.00   1.00    1.00    --   41.65-125.00-120.00   35
  4  \w    105.00 163.00   1.00    5.00    --  112.00  77.00-120.00   58
  5  \w    117.00 178.00   1.00    5.00    --  112.00  77.00  30.00   61
  6  \w     56.00  98.00   1.00    5.00    --  112.00-111.00  90.00   42
  7  \w     29.00 104.00   1.00    5.00    --  112.00 -94.00   0.00   75
  8  \w     55.00 108.00   1.00    5.00    --  112.00-111.00 -30.00   53
  9  \w     40.00 138.00   1.00    5.00    --  112.00 -45.00  60.00   98
 10  \w    117.00 177.00   1.00    5.00    --  112.00  77.00   0.00   60
 11  \w      8.00  60.00   1.00    1.00    --   42.15 -77.00 -60.00   52
 12  \w    107.00 144.00   1.00    5.00    --  112.00 178.00 -30.00   37
;
_diffrn_measurement_device 'four-circle diffractometer'
_diffrn_measurement_device_type 'SuperNova, Dual, Cu at home/near, Atlas'
_diffrn_measurement_method '\w scans'
_diffrn_orient_matrix_type 'CrysAlisPro convention (1999,Acta A55,543-557)'
_diffrn_orient_matrix_UB_11 -0.1415870000
_diffrn_orient_matrix_UB_12 -0.0013367000
_diffrn_orient_matrix_UB_13 0.0135050000
_diffrn_orient_matrix_UB_21 0.0040766000
_diffrn_orient_matrix_UB_22 -0.0733169000
_diffrn_orient_matrix_UB_23 0.0071678000
_diffrn_orient_matrix_UB_31 0.0178379000
_diffrn_orient_matrix_UB_32 0.0051802000
_diffrn_orient_matrix_UB_33 0.1058196000
_diffrn_radiation_monochromator mirror
_diffrn_radiation_probe x-ray
_diffrn_radiation_type CuK\a
_diffrn_radiation_wavelength 1.54184
_diffrn_reflns_av_R_equivalents 0.0491
_diffrn_reflns_av_unetI/netI 0.0509
_diffrn_reflns_Laue_measured_fraction_full 0.999
_diffrn_reflns_Laue_measured_fraction_max 0.996
_diffrn_reflns_limit_h_max 13
_diffrn_reflns_limit_h_min -12
_diffrn_reflns_limit_k_max 25
_diffrn_reflns_limit_k_min -25
_diffrn_reflns_limit_l_max 17
_diffrn_reflns_limit_l_min -9
_diffrn_reflns_number 13192
_diffrn_reflns_point_group_measured_fraction_full 1.000
_diffrn_reflns_point_group_measured_fraction_max 0.997
_diffrn_reflns_theta_full 67.684
_diffrn_reflns_theta_max 72.124
_diffrn_reflns_theta_min 4.218
_diffrn_source 'micro-focus sealed X-ray tube'
_diffrn_source_type 'SuperNova (Cu) X-ray Source'
_exptl_absorpt_coefficient_mu 17.024
_exptl_absorpt_correction_T_max 0.750
_exptl_absorpt_correction_T_min 0.172
_exptl_absorpt_correction_type analytical
_exptl_absorpt_process_details
;
CrysAlisPro 1.171.40.84a (Rigaku Oxford Diffraction, 2020)
Analytical numeric absorption correction using a multifaceted crystal
model based on expressions derived by R.C. Clark & J.S. Reid.
(Clark, R. C. & Reid, J. S. (1995). Acta Cryst. A51, 887-897)
Empirical absorption correction using spherical harmonics,
implemented in SCALE3 ABSPACK scaling algorithm.
;
_exptl_crystal_colour colourless
_exptl_crystal_colour_primary colourless
_exptl_crystal_density_diffrn 1.945
_exptl_crystal_description plate
_exptl_crystal_F_000 1856
_exptl_crystal_size_max 0.182
_exptl_crystal_size_mid 0.157
_exptl_crystal_size_min 0.017
_refine_diff_density_max 4.230
_refine_diff_density_min -0.798
_refine_diff_density_rms 0.177
_refine_ls_abs_structure_details
;
 Refined as an inversion twin.
;
_refine_ls_abs_structure_Flack 0.182(17)
_refine_ls_extinction_method none
_refine_ls_goodness_of_fit_ref 1.035
_refine_ls_hydrogen_treatment constr
_refine_ls_matrix_type full
_refine_ls_number_parameters 422
_refine_ls_number_reflns 4634
_refine_ls_number_restraints 56
_refine_ls_restrained_S_all 1.036
_refine_ls_R_factor_all 0.0606
_refine_ls_R_factor_gt 0.0545
_refine_ls_shift/su_max 0.000
_refine_ls_shift/su_mean 0.000
_refine_ls_structure_factor_coef Fsqd
_refine_ls_weighting_details 'w=1/[\s^2^(Fo^2^)+(0.0982P)^2^+2.0706P] where P=(Fo^2^+2Fc^2^)/3'
_refine_ls_weighting_scheme calc
_refine_ls_wR_factor_gt 0.1361
_refine_ls_wR_factor_ref 0.1434
_reflns_Friedel_coverage 0.917
_reflns_Friedel_fraction_full 1.000
_reflns_Friedel_fraction_max 0.998
_reflns_number_gt 4184
_reflns_number_total 4634
_reflns_threshold_expression 'I > 2\s(I)'
_cod_data_source_file d1dt04309a2.cif
_cod_data_source_block I_18_16_PF6
_cod_database_code 7709563
_shelxl_version_number 2014/6
_shelx_space_group_comment
;
The symmetry employed for this shelxl refinement is uniquely defined
by the following loop, which should always be used as a source of
symmetry information in preference to the above space-group names.
They are only intended as comments.
;
_reflns_odcompleteness_completeness 99.61
_reflns_odcompleteness_iscentric 1
_reflns_odcompleteness_theta 71.98
_olex2_refinement_description
;
1. Twinned data refinement
 Scales: 0.818(17)
 0.182(17)
2. Fixed Uiso
 At 1.2 times of:
  All C(H) groups
 At 1.5 times of:
  All C(H,H,H) groups
3. Restrained distances
 N33-C36
 1.45 with sigma of 0.01
4. Rigid body (RIGU) restrains
 N31, N32, N33, C34, C35, C36
 with sigma for 1-2 distances of 0.003 and sigma for 1-3 distances of 0.003
5.a Aromatic/amide H refined with riding coordinates:
 C2(H2), C3(H3), C5(H5), C6(H6), C14(H14), C15(H15), C22(H22), C23(H23),
 C25(H25), C26(H26), C34(H34), C35(H35)
5.b Idealised Me refined as rotating group:
 C8(H8A,H8B,H8C), C9(H9A,H9B,H9C), C16(H16A,H16B,H16C), C28(H28A,H28B,H28C),
 C29(H29A,H29B,H29C), C36(H36A,H36B,H36C)
;
_ins_header
;
TITL OHA311-1_numabs_ana in Pca2(1) 
REM Pca2(1) (#29, found as Pb2(1)a in a-cb setting)
CELL 1.54184  10.796005  20.962167  14.398289  90.0000  90.0000  90.0000
ZERR    8.00   0.000260   0.000512   0.000348   0.0000   0.0000   0.0000
LATT -1
SYMM -x,-y, z+1/2 
SYMM  x+1/2,-y, z 
SYMM -x+1/2, y, z+1/2 
SFAC C H N F P I
UNIT 80.00 120.00 40.00 48.00 8.00 8.00
TREF
HKLF 4
END
;
_olex2_submission_special_instructions 'No special instructions were received'
_oxdiff_exptl_absorpt_empirical_details
;
Empirical correction (ABSPACK) includes:
- Absorption correction using spherical harmonics
- Frame scaling
;
_oxdiff_exptl_absorpt_empirical_full_max 1.371
_oxdiff_exptl_absorpt_empirical_full_min 0.765

loop_
_space_group_symop_operation_xyz
'x, y, z'
'-x, -y, z+1/2'
'x+1/2, -y, z'
'-x+1/2, y, z+1/2'

loop_
_atom_site_label
_atom_site_type_symbol
_atom_site_fract_x
_atom_site_fract_y
_atom_site_fract_z
_atom_site_U_iso_or_equiv
_atom_site_adp_type
_atom_site_occupancy
_atom_site_site_symmetry_order
_atom_site_calc_flag
_atom_site_refinement_flags_posn
_atom_site_refinement_flags_adp
_atom_site_refinement_flags_occupancy
_atom_site_disorder_assembly
_atom_site_disorder_group
I1 I 0.32632(6) 0.38252(3) 0.61763(5) 0.03139(19) Uani 1 1 d . . . . .
I2 I 0.40223(6) 0.11701(2) 0.37101(6) 0.0328(2) Uani 1 1 d . . . . .
P101 P 0.4522(2) 0.65539(12) 0.3814(2) 0.0288(5) Uani 1 1 d . . . . .
P111 P 0.2889(3) 0.83675(13) 0.6298(2) 0.0362(6) Uani 1 1 d . . . . .
F102 F 0.3573(8) 0.6110(4) 0.4361(6) 0.0427(17) Uani 1 1 d . . . . .
F103 F 0.4742(10) 0.6964(5) 0.4724(6) 0.062(2) Uani 1 1 d . . . . .
F104 F 0.5463(7) 0.7005(4) 0.3258(7) 0.0498(19) Uani 1 1 d . . . . .
F105 F 0.4307(12) 0.6131(4) 0.2904(7) 0.062(3) Uani 1 1 d . . . . .
F106 F 0.5620(8) 0.6091(4) 0.4104(9) 0.064(3) Uani 1 1 d . . . . .
F107 F 0.3428(7) 0.7020(4) 0.3522(9) 0.059(3) Uani 1 1 d . . . . .
F112 F 0.3871(8) 0.7809(5) 0.6272(14) 0.101(5) Uani 1 1 d . . . . .
F113 F 0.2009(10) 0.7955(4) 0.6924(9) 0.073(3) Uani 1 1 d . . . . .
F114 F 0.1918(9) 0.8930(4) 0.6343(14) 0.097(5) Uani 1 1 d . . . . .
F115 F 0.3806(10) 0.8786(5) 0.5672(8) 0.063(3) Uani 1 1 d . . . . .
F116 F 0.2256(14) 0.8070(8) 0.5428(8) 0.101(5) Uani 1 1 d . . . . .
F117 F 0.3590(13) 0.8657(7) 0.7174(9) 0.085(4) Uani 1 1 d . . . . .
N1 N 0.3080(9) 0.2798(4) 0.6128(10) 0.0330(19) Uani 1 1 d . . . . .
N7 N 0.2742(8) 0.0820(4) 0.6205(10) 0.0346(19) Uani 1 1 d . . . . .
N11 N 0.3558(8) 0.4929(4) 0.6272(9) 0.0337(19) Uani 1 1 d . U . . .
N12 N 0.2636(9) 0.5341(4) 0.6220(10) 0.0327(16) Uani 1 1 d . U . . .
N13 N 0.3126(10) 0.5912(5) 0.6332(10) 0.041(3) Uani 1 1 d . U . . .
N21 N 0.4248(8) 0.2207(4) 0.3687(10) 0.0350(19) Uani 1 1 d . . . . .
N27 N 0.4589(8) 0.4170(4) 0.3724(9) 0.0349(19) Uani 1 1 d . . . . .
N31 N 0.3711(8) 0.0068(4) 0.3731(10) 0.0357(17) Uani 1 1 d . U . . .
N32 N 0.4629(9) -0.0349(4) 0.3697(9) 0.0378(19) Uani 1 1 d . U . . .
N33 N 0.4092(9) -0.0911(4) 0.3722(11) 0.0361(17) Uani 1 1 d D U . . .
C2 C 0.1971(11) 0.2499(5) 0.6033(9) 0.035(3) Uani 1 1 d . . . . .
H2 H 0.1270 0.2749 0.5948 0.042 Uiso 1 1 calc R . . . .
C3 C 0.1823(11) 0.1849(6) 0.6054(9) 0.035(3) Uani 1 1 d . . . . .
H3 H 0.1041 0.1670 0.5979 0.042 Uiso 1 1 calc R . . . .
C4 C 0.2873(10) 0.1450(5) 0.6192(10) 0.034(2) Uani 1 1 d . . . . .
C5 C 0.4011(10) 0.1767(5) 0.6278(11) 0.034(2) Uani 1 1 d . . . . .
H5 H 0.4731 0.1529 0.6354 0.041 Uiso 1 1 calc R . . . .
C6 C 0.4083(10) 0.2411(5) 0.6253(11) 0.036(2) Uani 1 1 d . . . . .
H6 H 0.4856 0.2600 0.6324 0.043 Uiso 1 1 calc R . . . .
C8 C 0.1544(11) 0.0508(6) 0.6070(11) 0.041(3) Uani 1 1 d . . . . .
H8A H 0.1262 0.0582 0.5447 0.062 Uiso 1 1 calc GR . . . .
H8B H 0.0954 0.0679 0.6501 0.062 Uiso 1 1 calc GR . . . .
H8C H 0.1631 0.0057 0.6171 0.062 Uiso 1 1 calc GR . . . .
C9 C 0.3850(11) 0.0403(5) 0.6297(13) 0.043(3) Uani 1 1 d . . . . .
H9A H 0.4522 0.0581 0.5945 0.064 Uiso 1 1 calc GR . . . .
H9B H 0.3660 -0.0015 0.6067 0.064 Uiso 1 1 calc GR . . . .
H9C H 0.4084 0.0375 0.6939 0.064 Uiso 1 1 calc GR . . . .
C14 C 0.4359(13) 0.5881(6) 0.6434(10) 0.045(3) Uani 1 1 d . U . . .
H14 H 0.4911 0.6217 0.6518 0.054 Uiso 1 1 calc R . . . .
C15 C 0.4618(12) 0.5246(6) 0.6388(10) 0.042(3) Uani 1 1 d . U . . .
H15 H 0.5402 0.5064 0.6429 0.050 Uiso 1 1 calc R . . . .
C16 C 0.2397(14) 0.6479(6) 0.6263(13) 0.048(3) Uani 1 1 d . . . . .
H16A H 0.2643 0.6715 0.5723 0.072 Uiso 1 1 calc GR . . . .
H16B H 0.2522 0.6736 0.6807 0.072 Uiso 1 1 calc GR . . . .
H16C H 0.1538 0.6366 0.6214 0.072 Uiso 1 1 calc GR . . . .
C22 C 0.5347(10) 0.2487(5) 0.3826(12) 0.043(3) Uani 1 1 d . . . . .
H22 H 0.6032 0.2226 0.3923 0.052 Uiso 1 1 calc R . . . .
C23 C 0.5525(11) 0.3136(5) 0.3835(11) 0.039(3) Uani 1 1 d . . . . .
H23 H 0.6311 0.3309 0.3916 0.047 Uiso 1 1 calc R . . . .
C24 C 0.4464(10) 0.3541(5) 0.3717(11) 0.037(2) Uani 1 1 d . . . . .
C25 C 0.3333(10) 0.3226(5) 0.3577(10) 0.030(2) Uani 1 1 d . . . . .
H25 H 0.2620 0.3467 0.3493 0.036 Uiso 1 1 calc R . . . .
C26 C 0.3245(10) 0.2579(5) 0.3559(10) 0.034(3) Uani 1 1 d . . . . .
H26 H 0.2478 0.2389 0.3456 0.041 Uiso 1 1 calc R . . . .
C28 C 0.5765(12) 0.4476(6) 0.3905(12) 0.048(4) Uani 1 1 d . . . . .
H28A H 0.6102 0.4317 0.4477 0.072 Uiso 1 1 calc GR . . . .
H28B H 0.5646 0.4929 0.3953 0.072 Uiso 1 1 calc GR . . . .
H28C H 0.6328 0.4386 0.3406 0.072 Uiso 1 1 calc GR . . . .
C29 C 0.3490(10) 0.4579(5) 0.3603(12) 0.037(3) Uani 1 1 d . . . . .
H29A H 0.3020 0.4433 0.3078 0.055 Uiso 1 1 calc GR . . . .
H29B H 0.3748 0.5011 0.3500 0.055 Uiso 1 1 calc GR . . . .
H29C H 0.2985 0.4558 0.4151 0.055 Uiso 1 1 calc GR . . . .
C34 C 0.2877(12) -0.0865(6) 0.3742(13) 0.047(3) Uani 1 1 d . U . . .
H34 H 0.2312 -0.1200 0.3753 0.056 Uiso 1 1 calc R . . . .
C35 C 0.2619(12) -0.0249(5) 0.3741(13) 0.043(2) Uani 1 1 d . U . . .
H35 H 0.1833 -0.0067 0.3746 0.052 Uiso 1 1 calc R . . . .
C36 C 0.4832(11) -0.1467(5) 0.3699(10) 0.045(2) Uani 1 1 d D U . . .
H36A H 0.5570 -0.1384 0.3347 0.067 Uiso 1 1 calc GR . . . .
H36B H 0.4376 -0.1807 0.3412 0.067 Uiso 1 1 calc GR . . . .
H36C H 0.5052 -0.1586 0.4321 0.067 Uiso 1 1 calc GR . . . .

loop_
_atom_site_aniso_label
_atom_site_aniso_U_11
_atom_site_aniso_U_22
_atom_site_aniso_U_33
_atom_site_aniso_U_23
_atom_site_aniso_U_13
_atom_site_aniso_U_12
I1 0.0282(3) 0.0284(3) 0.0376(4) -0.0006(4) -0.0034(3) 0.0039(2)
I2 0.0269(3) 0.0252(3) 0.0463(4) -0.0020(4) 0.0006(3) 0.0034(2)
P101 0.0176(11) 0.0285(10) 0.0401(15) 0.0007(12) 0.0035(11) -0.0006(9)
P111 0.0263(13) 0.0347(12) 0.0475(18) -0.0037(13) -0.0003(15) -0.0028(9)
F102 0.034(4) 0.048(4) 0.046(4) 0.003(3) 0.010(3) -0.013(3)
F103 0.074(6) 0.060(5) 0.051(4) -0.016(4) -0.006(4) -0.026(5)
F104 0.027(4) 0.043(4) 0.079(5) 0.015(4) 0.015(4) -0.002(3)
F105 0.081(7) 0.054(5) 0.051(5) -0.009(4) 0.010(5) -0.013(5)
F106 0.030(4) 0.040(4) 0.121(9) 0.029(4) 0.000(5) 0.009(3)
F107 0.019(3) 0.054(4) 0.105(8) 0.011(5) -0.007(4) 0.008(3)
F112 0.037(5) 0.051(5) 0.216(16) -0.011(9) 0.040(9) 0.000(4)
F113 0.048(5) 0.047(5) 0.124(9) 0.023(5) 0.041(6) 0.007(4)
F114 0.038(4) 0.035(3) 0.217(17) 0.009(8) -0.029(8) 0.000(3)
F115 0.043(5) 0.080(7) 0.066(6) 0.004(5) 0.002(5) -0.020(4)
F116 0.097(10) 0.137(13) 0.067(6) -0.013(7) -0.026(7) -0.060(9)
F117 0.069(7) 0.124(10) 0.063(6) -0.020(7) -0.015(6) -0.024(8)
N1 0.034(4) 0.025(3) 0.040(5) -0.009(5) -0.006(5) 0.009(3)
N7 0.020(5) 0.031(4) 0.052(5) 0.002(6) 0.002(6) 0.003(3)
N11 0.028(4) 0.031(3) 0.042(5) 0.000(4) 0.000(4) -0.002(3)
N12 0.026(4) 0.029(3) 0.043(4) 0.002(4) 0.005(4) -0.003(3)
N13 0.039(4) 0.035(4) 0.050(8) -0.004(4) 0.010(5) -0.012(3)
N21 0.026(4) 0.024(3) 0.055(5) 0.002(5) 0.004(6) 0.001(3)
N27 0.021(4) 0.026(4) 0.057(5) -0.005(5) -0.004(5) -0.002(3)
N31 0.027(3) 0.030(3) 0.050(5) -0.001(4) 0.001(5) -0.002(3)
N32 0.028(3) 0.031(3) 0.055(5) -0.001(4) 0.002(4) -0.005(3)
N33 0.038(4) 0.035(3) 0.035(4) 0.002(4) 0.002(4) -0.014(3)
C2 0.026(5) 0.034(5) 0.045(7) -0.006(5) -0.009(5) 0.009(4)
C3 0.023(5) 0.042(6) 0.039(7) -0.007(5) -0.005(5) -0.004(4)
C4 0.033(6) 0.037(5) 0.032(5) -0.002(6) 0.008(7) 0.007(4)
C5 0.036(6) 0.019(4) 0.047(7) -0.002(5) -0.002(6) 0.007(4)
C6 0.030(5) 0.033(5) 0.044(6) 0.005(6) 0.001(6) -0.005(4)
C8 0.028(6) 0.034(5) 0.062(9) -0.004(6) -0.002(6) -0.002(4)
C9 0.031(6) 0.031(5) 0.066(9) 0.005(6) -0.012(7) 0.005(4)
C14 0.035(5) 0.042(5) 0.059(9) -0.001(4) 0.006(5) -0.018(4)
C15 0.028(5) 0.045(5) 0.054(8) 0.002(4) -0.002(5) -0.004(4)
C16 0.044(7) 0.044(5) 0.056(8) 0.012(8) 0.017(7) -0.004(6)
C22 0.024(5) 0.027(4) 0.079(9) 0.004(6) 0.000(7) 0.007(4)
C23 0.021(5) 0.033(5) 0.062(8) -0.001(6) -0.006(6) 0.004(4)
C24 0.027(5) 0.034(5) 0.048(6) -0.010(6) -0.016(7) 0.006(4)
C25 0.022(5) 0.028(4) 0.040(6) 0.001(5) 0.005(4) 0.009(3)
C26 0.027(5) 0.029(5) 0.046(7) 0.005(5) -0.004(5) -0.003(4)
C28 0.033(6) 0.030(5) 0.081(11) -0.014(6) -0.006(7) -0.009(4)
C29 0.025(5) 0.024(4) 0.061(8) 0.000(5) -0.005(6) -0.002(4)
C34 0.037(4) 0.037(4) 0.066(8) 0.003(5) -0.002(5) -0.012(3)
C35 0.029(4) 0.041(4) 0.060(7) 0.003(6) 0.002(5) -0.005(3)
C36 0.040(5) 0.061(5) 0.033(5) 0.003(5) 0.002(6) -0.009(4)

loop_
_atom_type_symbol
_atom_type_description
_atom_type_scat_dispersion_real
_atom_type_scat_dispersion_imag
_atom_type_scat_source
C C 0.0181 0.0091 'International Tables Vol C Tables 4.2.6.8 and 6.1.1.4'
H H 0.0000 0.0000 'International Tables Vol C Tables 4.2.6.8 and 6.1.1.4'
F F 0.0727 0.0534 'International Tables Vol C Tables 4.2.6.8 and 6.1.1.4'
I I -0.3257 6.8362 'International Tables Vol C Tables 4.2.6.8 and 6.1.1.4'
N N 0.0311 0.0180 'International Tables Vol C Tables 4.2.6.8 and 6.1.1.4'
P P 0.2955 0.4335 'International Tables Vol C Tables 4.2.6.8 and 6.1.1.4'

loop_
_exptl_crystal_face_index_h
_exptl_crystal_face_index_k
_exptl_crystal_face_index_l
_exptl_crystal_face_perp_dist
1 -14 0 0.0164
-1 14 0 0.0010
-7 -3 0 0.0714
7 3 1 0.0736
0 0 9 0.0883
0 0 -9 0.0773

loop_
_geom_angle_atom_site_label_1
_geom_angle_atom_site_label_2
_geom_angle_atom_site_label_3
_geom_angle
_geom_angle_site_symmetry_1
_geom_angle_site_symmetry_3
_geom_angle_publ_flag
N1 I1 N11 177.0(4) . . ?
N21 I2 N31 178.1(3) . . ?
F102 P101 F104 179.3(5) . . ?
F102 P101 F105 89.3(5) . . ?
F103 P101 F102 90.3(5) . . ?
F103 P101 F104 89.9(5) . . ?
F103 P101 F105 179.2(6) . . ?
F103 P101 F106 90.1(6) . . ?
F103 P101 F107 89.8(6) . . ?
F105 P101 F104 90.6(5) . . ?
F106 P101 F102 89.7(5) . . ?
F106 P101 F104 91.1(5) . . ?
F106 P101 F105 89.2(7) . . ?
F106 P101 F107 179.7(5) . . ?
F107 P101 F102 90.6(5) . . ?
F107 P101 F104 88.7(5) . . ?
F107 P101 F105 90.9(6) . . ?
F112 P111 F115 88.7(6) . . ?
F112 P111 F117 89.0(9) . . ?
F113 P111 F112 90.7(6) . . ?
F113 P111 F114 89.2(7) . . ?
F113 P111 F115 179.0(7) . . ?
F113 P111 F117 92.5(7) . . ?
F114 P111 F112 178.9(10) . . ?
F114 P111 F115 91.4(7) . . ?
F114 P111 F117 89.9(8) . . ?
F116 P111 F112 88.8(9) . . ?
F116 P111 F113 88.6(7) . . ?
F116 P111 F114 92.3(9) . . ?
F116 P111 F115 92.2(7) . . ?
F116 P111 F117 177.5(9) . . ?
F117 P111 F115 86.7(7) . . ?
C2 N1 I1 122.9(7) . . ?
C2 N1 C6 116.0(8) . . ?
C6 N1 I1 121.0(7) . . ?
C4 N7 C8 122.4(9) . . ?
C4 N7 C9 120.0(9) . . ?
C8 N7 C9 117.5(8) . . ?
N12 N11 I1 122.8(6) . . ?
N12 N11 C15 109.1(9) . . ?
C15 N11 I1 128.1(8) . . ?
N13 N12 N11 106.5(9) . . ?
N12 N13 C14 111.6(10) . . ?
N12 N13 C16 121.7(12) . . ?
C14 N13 C16 126.5(11) . . ?
C22 N21 I2 122.1(7) . . ?
C22 N21 C26 118.7(8) . . ?
C26 N21 I2 119.1(7) . . ?
C24 N27 C28 122.1(9) . . ?
C24 N27 C29 119.7(9) . . ?
C28 N27 C29 118.1(9) . . ?
N32 N31 I2 123.1(7) . . ?
N32 N31 C35 109.2(8) . . ?
C35 N31 I2 127.7(7) . . ?
N33 N32 N31 105.1(9) . . ?
N32 N33 C34 112.1(9) . . ?
N32 N33 C36 119.3(10) . . ?
C34 N33 C36 128.6(9) . . ?
N1 C2 H2 118.0 . . ?
N1 C2 C3 124.0(10) . . ?
C3 C2 H2 118.0 . . ?
C2 C3 H3 120.2 . . ?
C2 C3 C4 119.6(11) . . ?
C4 C3 H3 120.2 . . ?
N7 C4 C3 120.1(10) . . ?
N7 C4 C5 124.3(9) . . ?
C5 C4 C3 115.6(10) . . ?
C4 C5 H5 119.3 . . ?
C6 C5 C4 121.4(10) . . ?
C6 C5 H5 119.3 . . ?
N1 C6 H6 118.3 . . ?
C5 C6 N1 123.5(10) . . ?
C5 C6 H6 118.3 . . ?
N7 C8 H8A 109.5 . . ?
N7 C8 H8B 109.5 . . ?
N7 C8 H8C 109.5 . . ?
H8A C8 H8B 109.5 . . ?
H8A C8 H8C 109.5 . . ?
H8B C8 H8C 109.5 . . ?
N7 C9 H9A 109.5 . . ?
N7 C9 H9B 109.5 . . ?
N7 C9 H9C 109.5 . . ?
H9A C9 H9B 109.5 . . ?
H9A C9 H9C 109.5 . . ?
H9B C9 H9C 109.5 . . ?
N13 C14 H14 127.9 . . ?
N13 C14 C15 104.2(11) . . ?
C15 C14 H14 127.9 . . ?
N11 C15 C14 108.5(11) . . ?
N11 C15 H15 125.8 . . ?
C14 C15 H15 125.8 . . ?
N13 C16 H16A 109.5 . . ?
N13 C16 H16B 109.5 . . ?
N13 C16 H16C 109.5 . . ?
H16A C16 H16B 109.5 . . ?
H16A C16 H16C 109.5 . . ?
H16B C16 H16C 109.5 . . ?
N21 C22 H22 118.0 . . ?
N21 C22 C23 124.0(10) . . ?
C23 C22 H22 118.0 . . ?
C22 C23 H23 120.9 . . ?
C22 C23 C24 118.2(11) . . ?
C24 C23 H23 120.9 . . ?
N27 C24 C23 120.4(10) . . ?
N27 C24 C25 123.9(9) . . ?
C25 C24 C23 115.7(10) . . ?
C24 C25 H25 118.9 . . ?
C26 C25 C24 122.3(10) . . ?
C26 C25 H25 118.9 . . ?
N21 C26 C25 121.2(10) . . ?
N21 C26 H26 119.4 . . ?
C25 C26 H26 119.4 . . ?
N27 C28 H28A 109.5 . . ?
N27 C28 H28B 109.5 . . ?
N27 C28 H28C 109.5 . . ?
H28A C28 H28B 109.5 . . ?
H28A C28 H28C 109.5 . . ?
H28B C28 H28C 109.5 . . ?
N27 C29 H29A 109.5 . . ?
N27 C29 H29B 109.5 . . ?
N27 C29 H29C 109.5 . . ?
H29A C29 H29B 109.5 . . ?
H29A C29 H29C 109.5 . . ?
H29B C29 H29C 109.5 . . ?
N33 C34 H34 126.9 . . ?
N33 C34 C35 106.3(10) . . ?
C35 C34 H34 126.9 . . ?
N31 C35 H35 126.3 . . ?
C34 C35 N31 107.3(11) . . ?
C34 C35 H35 126.3 . . ?
N33 C36 H36A 109.5 . . ?
N33 C36 H36B 109.5 . . ?
N33 C36 H36C 109.5 . . ?
H36A C36 H36B 109.5 . . ?
H36A C36 H36C 109.5 . . ?
H36B C36 H36C 109.5 . . ?

loop_
_geom_bond_atom_site_label_1
_geom_bond_atom_site_label_2
_geom_bond_distance
_geom_bond_site_symmetry_2
_geom_bond_publ_flag
I1 N1 2.163(8) . ?
I1 N11 2.339(8) . ?
I2 N21 2.188(8) . ?
I2 N31 2.334(8) . ?
P101 F102 1.593(8) . ?
P101 F103 1.584(8) . ?
P101 F104 1.601(7) . ?
P101 F105 1.598(10) . ?
P101 F106 1.587(8) . ?
P101 F107 1.590(8) . ?
P111 F112 1.579(10) . ?
P111 F113 1.569(9) . ?
P111 F114 1.579(9) . ?
P111 F115 1.601(10) . ?
P111 F116 1.558(11) . ?
P111 F117 1.591(11) . ?
N1 C2 1.359(15) . ?
N1 C6 1.364(14) . ?
N7 C4 1.329(14) . ?
N7 C8 1.462(14) . ?
N7 C9 1.487(13) . ?
N11 N12 1.320(13) . ?
N11 C15 1.334(16) . ?
N12 N13 1.318(12) . ?
N13 C14 1.340(18) . ?
N13 C16 1.429(17) . ?
N21 C22 1.339(15) . ?
N21 C26 1.347(14) . ?
N27 C24 1.327(14) . ?
N27 C28 1.446(14) . ?
N27 C29 1.474(13) . ?
N31 N32 1.323(13) . ?
N31 C35 1.354(15) . ?
N32 N33 1.314(11) . ?
N33 C34 1.316(16) . ?
N33 C36 1.413(10) . ?
C2 H2 0.9300 . ?
C2 C3 1.372(16) . ?
C3 H3 0.9300 . ?
C3 C4 1.422(16) . ?
C4 C5 1.402(16) . ?
C5 H5 0.9300 . ?
C5 C6 1.354(14) . ?
C6 H6 0.9300 . ?
C8 H8A 0.9600 . ?
C8 H8B 0.9600 . ?
C8 H8C 0.9600 . ?
C9 H9A 0.9600 . ?
C9 H9B 0.9600 . ?
C9 H9C 0.9600 . ?
C14 H14 0.9300 . ?
C14 C15 1.363(18) . ?
C15 H15 0.9300 . ?
C16 H16A 0.9600 . ?
C16 H16B 0.9600 . ?
C16 H16C 0.9600 . ?
C22 H22 0.9300 . ?
C22 C23 1.374(15) . ?
C23 H23 0.9300 . ?
C23 C24 1.436(14) . ?
C24 C25 1.402(15) . ?
C25 H25 0.9300 . ?
C25 C26 1.360(15) . ?
C26 H26 0.9300 . ?
C28 H28A 0.9600 . ?
C28 H28B 0.9600 . ?
C28 H28C 0.9600 . ?
C29 H29A 0.9600 . ?
C29 H29B 0.9600 . ?
C29 H29C 0.9600 . ?
C34 H34 0.9300 . ?
C34 C35 1.322(16) . ?
C35 H35 0.9300 . ?
C36 H36A 0.9600 . ?
C36 H36B 0.9600 . ?
C36 H36C 0.9600 . ?

loop_
_twin_individual_id
_twin_individual_mass_fraction_refined
1 0.818(17)
2 0.182(17)

loop_
_exptl_oxdiff_crystal_face_indexfrac_h
_exptl_oxdiff_crystal_face_indexfrac_k
_exptl_oxdiff_crystal_face_indexfrac_l
_exptl_oxdiff_crystal_face_x
_exptl_oxdiff_crystal_face_y
_exptl_oxdiff_crystal_face_z
0.7250 -13.5121 0.4542 -0.0785 0.9969 -0.0090
-0.7250 13.5121 -0.4542 0.0785 -0.9969 0.0090
-6.8507 -2.8496 -0.1404 0.9719 0.1800 -0.1518
6.7689 2.8927 1.3709 -0.9437 -0.1747 0.2808
-0.3389 0.4442 9.3369 0.1735 0.0330 0.9843
0.3389 -0.4442 -9.3369 -0.1735 -0.0330 -0.9843
